data_7715443
loop_
_publ_author_name
'Long, Chanreingam'
'Ray, Manabendra'

_publ_section_title
;
 Water-soluble chiral coordination polymers of Li<sup>+</sup>,
 Na<sup>+</sup>, K<sup>+</sup>, and Ba<sup>2+</sup> with an anionic
 iron(III) complex of a L-threonine derivative and a significant red shift
 of visible spectra with Al<sup>3+</sup> salt.
;
_journal_issue 15
_journal_name_full 'Dalton transactions (Cambridge, England : 2003)'
_journal_page_first 6642
_journal_page_last 6652
_journal_paper_doi 10.1039/d3dt03945e
_journal_volume 53
_journal_year 2024
_chemical_absolute_configuration syn
_chemical_compound_source Synthesis
_chemical_formula_moiety 'C44 H52 Fe2 K2 N4 O18, C O'
_chemical_formula_sum 'C45 H49 Fe2 K2 N4 O19'
_chemical_formula_weight 1139.78
_chemical_name_common 3
_chemical_name_systematic 3
_space_group_crystal_system monoclinic
_space_group_IT_number 4
_space_group_name_Hall 'P 2yb'
_space_group_name_H-M_alt 'P 1 21 1'
_atom_sites_solution_hydrogens mixed
_audit_creation_method SHELXL-2018/3
_audit_update_record
;
2023-11-20 deposited with the CCDC.	2024-03-12 downloaded from the CCDC.
;
_cell_angle_alpha 90
_cell_angle_beta 94.509(4)
_cell_angle_gamma 90
_cell_formula_units_Z 2
_cell_length_a 7.8208(11)
_cell_length_b 17.044(2)
_cell_length_c 19.280(3)
_cell_measurement_reflns_used 9777
_cell_measurement_temperature 297(2)
_cell_measurement_theta_max 21.98
_cell_measurement_theta_min 2.39
_cell_volume 2562.0(6)
_computing_structure_refinement 'SHELXL-2018/3 (Sheldrick, 2018)'
_computing_structure_solution 'SHELXT 2018/2 (Sheldrick, 2018)'
_diffrn_ambient_temperature 293(2)
_diffrn_measured_fraction_theta_full 0.998
_diffrn_measured_fraction_theta_max 0.998
_diffrn_measurement_device_type 'Bruker APEX-II CCD'
_diffrn_measurement_method '\f and \w scans'
_diffrn_radiation_probe x-ray
_diffrn_radiation_type MoK\a
_diffrn_radiation_wavelength 0.71073
_diffrn_reflns_av_R_equivalents 0.0373
_diffrn_reflns_av_unetI/netI 0.0300
_diffrn_reflns_Laue_measured_fraction_full 0.998
_diffrn_reflns_Laue_measured_fraction_max 0.998
_diffrn_reflns_limit_h_max 8
_diffrn_reflns_limit_h_min -8
_diffrn_reflns_limit_k_max 17
_diffrn_reflns_limit_k_min -17
_diffrn_reflns_limit_l_max 20
_diffrn_reflns_limit_l_min -20
_diffrn_reflns_number 39791
_diffrn_reflns_point_group_measured_fraction_full 0.997
_diffrn_reflns_point_group_measured_fraction_max 0.997
_diffrn_reflns_theta_full 21.992
_diffrn_reflns_theta_max 21.992
_diffrn_reflns_theta_min 2.119
_exptl_absorpt_coefficient_mu 0.806
_exptl_absorpt_correction_type none
_exptl_crystal_colour Red
_exptl_crystal_density_diffrn 1.477
_exptl_crystal_description Needle
_exptl_crystal_F_000 1178
_exptl_crystal_recrystallization_method 'Slow evaporation'
_exptl_crystal_size_max 0.22
_exptl_crystal_size_mid 0.18
_exptl_crystal_size_min 0.12
_refine_diff_density_max 0.434
_refine_diff_density_min -0.304
_refine_diff_density_rms 0.045
_refine_ls_abs_structure_details
;
 Flack x determined using 2664 quotients [(I+)-(I-)]/[(I+)+(I-)]
 (Parsons, Flack and Wagner, Acta Cryst. B69 (2013) 249-259).
;
_refine_ls_abs_structure_Flack 0.044(6)
_refine_ls_extinction_method none
_refine_ls_goodness_of_fit_ref 1.038
_refine_ls_hydrogen_treatment constr
_refine_ls_matrix_type full
_refine_ls_number_parameters 651
_refine_ls_number_reflns 6271
_refine_ls_number_restraints 1
_refine_ls_restrained_S_all 1.038
_refine_ls_R_factor_all 0.0364
_refine_ls_R_factor_gt 0.0326
_refine_ls_shift/su_max 0.000
_refine_ls_shift/su_mean 0.000
_refine_ls_structure_factor_coef Fsqd
_refine_ls_weighting_details 'w=1/[\s^2^(Fo^2^)+(0.0364P)^2^+2.0436P] where P=(Fo^2^+2Fc^2^)/3'
_refine_ls_weighting_scheme calc
_refine_ls_wR_factor_gt 0.0757
_refine_ls_wR_factor_ref 0.0785
_reflns_Friedel_coverage 0.917
_reflns_Friedel_fraction_full 0.996
_reflns_Friedel_fraction_max 0.996
_reflns_number_gt 5952
_reflns_number_total 6271
_reflns_threshold_expression 'I > 2\s(I)'
_cod_data_source_file d3dt03945e2.cif
_cod_data_source_block complex3
_cod_depositor_comments 'Adding full bibliography for 7715440--7715443.cif.'
_cod_original_sg_symbol_H-M 'P 21'
_cod_database_code 7715443
_shelxl_version_number 2018/3
_shelx_space_group_comment
;
The symmetry employed for this shelxl refinement is uniquely defined
by the following loop, which should always be used as a source of
symmetry information in preference to the above space-group names.
They are only intended as comments.
;

loop_
_space_group_symop_operation_xyz
'x, y, z'
'-x, y+1/2, -z'

loop_
_atom_site_label
_atom_site_type_symbol
_atom_site_fract_x
_atom_site_fract_y
_atom_site_fract_z
_atom_site_U_iso_or_equiv
_atom_site_adp_type
_atom_site_occupancy
_atom_site_site_symmetry_order
_atom_site_calc_flag
_atom_site_refinement_flags_posn
_atom_site_refinement_flags_adp
_atom_site_refinement_flags_occupancy
_atom_site_disorder_assembly
_atom_site_disorder_group
Fe1 Fe -0.40565(10) 0.08588(5) -0.14103(4) 0.0307(2) Uani 1 1 d . . . . .
Fe2 Fe -0.38933(10) 0.27592(5) -0.50724(4) 0.0294(2) Uani 1 1 d . . . . .
K1 K -0.0984(2) 0.15389(9) -0.40662(9) 0.0514(4) Uani 1 1 d . . . . .
K2 K -0.3184(2) 0.58581(10) -0.70499(7) 0.0495(4) Uani 1 1 d . . . . .
O00C O -0.6705(5) 0.4286(3) -0.6174(2) 0.0420(12) Uani 1 1 d . . . . .
H00C H -0.755865 0.455893 -0.625833 0.063 Uiso 1 1 d R U . . .
O1A O -0.5240(6) 0.1686(3) -0.1906(2) 0.0392(11) Uani 1 1 d . . . . .
O1B O -0.5458(5) 0.0044(3) -0.1828(2) 0.0384(11) Uani 1 1 d . . . . .
O1C O -0.2544(5) 0.2945(2) -0.4220(2) 0.0368(11) Uani 1 1 d . . . . .
O1D O -0.2589(6) 0.1865(3) -0.5320(2) 0.0421(12) Uani 1 1 d . . . . .
O2A O -0.2255(6) 0.0701(3) -0.2095(2) 0.0472(12) Uani 1 1 d . . . . .
O2B O -0.5299(5) 0.0939(3) -0.0534(2) 0.0376(10) Uani 1 1 d . . . . .
O2C O -0.5720(6) 0.2097(2) -0.4676(2) 0.0401(11) Uani 1 1 d . . . . .
O2D O -0.2673(5) 0.3547(3) -0.5642(2) 0.0353(11) Uani 1 1 d . . . . .
O2E O -0.0265(6) 0.0052(3) -0.3620(3) 0.0632(15) Uani 1 1 d . . . . .
O3A O -0.0159(6) 0.1265(3) -0.2622(2) 0.0562(14) Uani 1 1 d . . . . .
O3B O -0.5474(7) 0.0613(3) 0.0571(2) 0.0646(16) Uani 1 1 d . . . . .
O3C O -0.7751(6) 0.2048(3) -0.3936(2) 0.0447(12) Uani 1 1 d . . . . .
O3D O -0.2749(6) 0.4312(3) -0.6574(2) 0.0500(13) Uani 1 1 d . . . . .
O3E O -0.4248(6) 0.0873(3) -0.3886(3) 0.0717(16) Uani 1 1 d . . . . .
O4A O 0.1047(6) 0.1004(3) -0.0937(2) 0.0535(13) Uani 1 1 d . . . . .
H4A H 0.204084 0.091162 -0.079194 0.080 Uiso 1 1 d R U . . .
O4B O -0.1336(6) 0.1055(3) 0.0354(2) 0.0462(12) Uani 1 1 d . . . . .
H4B H -0.034039 0.114146 0.049929 0.069 Uiso 1 1 d R U . . .
O4C O -0.9009(6) 0.3244(3) -0.5248(3) 0.0567(14) Uani 1 1 d . . . . .
H4C H -0.997377 0.335878 -0.541360 0.085 Uiso 1 1 d R U . . .
N1A N -0.2171(6) 0.1722(3) -0.1038(3) 0.0313(13) Uani 1 1 d . . . . .
H1A H -0.154241 0.149024 -0.062822 0.038 Uiso 1 1 d R U . . .
N1B N -0.2657(6) -0.0003(3) -0.0722(3) 0.0346(13) Uani 1 1 d . . . . .
H1B H -0.144463 0.014894 -0.069051 0.041 Uiso 1 1 d R U . . .
N1C N -0.5638(6) 0.3654(3) -0.4753(2) 0.0276(12) Uani 1 1 d . . . . .
H1C H -0.628754 0.384029 -0.517628 0.033 Uiso 1 1 d R U . . .
N1D N -0.5422(6) 0.2712(3) -0.6080(2) 0.0307(11) Uani 1 1 d . . . . .
H1D H -0.661508 0.282526 -0.599267 0.037 Uiso 1 1 d R U . . .
C1A C -0.4370(9) 0.3665(4) -0.1257(4) 0.0456(19) Uani 1 1 d . . . . .
H1AA H -0.369179 0.392467 -0.091156 0.055 Uiso 1 1 calc R U . . .
C1B C -0.5022(13) -0.1825(5) -0.0913(4) 0.064(2) Uani 1 1 d . . . . .
H1BA H -0.421035 -0.211395 -0.064270 0.077 Uiso 1 1 calc R U . . .
C1C C -0.3505(9) 0.4699(4) -0.3244(4) 0.0478(19) Uani 1 1 d . . . . .
H1CA H -0.418291 0.514751 -0.328263 0.057 Uiso 1 1 calc R U . . .
C1D C -0.3228(11) 0.1406(5) -0.7158(4) 0.062(2) Uani 1 1 d . . . . .
H1DA H -0.409311 0.140635 -0.751758 0.075 Uiso 1 1 calc R U . . .
C2A C -0.5502(9) 0.4096(4) -0.1689(4) 0.0473(19) Uani 1 1 d . . . . .
H2A H -0.559658 0.463579 -0.163366 0.057 Uiso 1 1 calc R U . . .
C2B C -0.6627(14) -0.2122(6) -0.1057(4) 0.079(3) Uani 1 1 d . . . . .
H2B H -0.688585 -0.261992 -0.089906 0.095 Uiso 1 1 calc R U . . .
C2C C -0.2437(10) 0.4586(5) -0.2652(4) 0.054(2) Uani 1 1 d . . . . .
H2C H -0.239818 0.495229 -0.229383 0.065 Uiso 1 1 calc R U . . .
C2D C -0.1586(12) 0.1161(5) -0.7290(5) 0.074(3) Uani 1 1 d . . . . .
H2D H -0.135619 0.098825 -0.773070 0.089 Uiso 1 1 calc R U . . .
C3A C -0.6496(10) 0.3706(4) -0.2207(4) 0.0502(19) Uani 1 1 d . . . . .
H3A H -0.725199 0.398703 -0.250975 0.060 Uiso 1 1 calc R U . . .
C3B C -0.7856(12) -0.1700(6) -0.1430(5) 0.075(3) Uani 1 1 d . . . . .
H3B H -0.895326 -0.190556 -0.151701 0.090 Uiso 1 1 calc R U . . .
C3C C -0.1438(10) 0.3933(5) -0.2598(4) 0.050(2) Uani 1 1 d . . . . .
H3C H -0.070051 0.386180 -0.220024 0.060 Uiso 1 1 calc R U . . .
C3D C -0.0322(11) 0.1178(5) -0.6761(5) 0.071(3) Uani 1 1 d . . . . .
H3D H 0.078134 0.102066 -0.684577 0.086 Uiso 1 1 calc R U . . .
C4A C -0.6365(8) 0.2906(4) -0.2274(3) 0.0397(17) Uani 1 1 d . . . . .
H4AA H -0.704378 0.265240 -0.262307 0.048 Uiso 1 1 calc R U . . .
C4B C -0.7472(10) -0.0957(5) -0.1682(4) 0.054(2) Uani 1 1 d . . . . .
H4BA H -0.831899 -0.066457 -0.193011 0.065 Uiso 1 1 calc R U . . .
C4C C -0.1490(9) 0.3380(4) -0.3111(3) 0.0430(18) Uani 1 1 d . . . . .
H4CA H -0.081530 0.293189 -0.305499 0.052 Uiso 1 1 calc R U . . .
C4D C -0.0641(9) 0.1420(4) -0.6111(4) 0.0504(19) Uani 1 1 d . . . . .
H4D H 0.024885 0.143146 -0.576195 0.061 Uiso 1 1 calc R U . . .
C5A C -0.5249(8) 0.2470(4) -0.1836(3) 0.0359(16) Uani 1 1 d . . . . .
C5B C -0.5813(8) -0.0652(4) -0.1562(3) 0.0371(16) Uani 1 1 d . . . . .
C5C C -0.2561(8) 0.3487(4) -0.3722(3) 0.0314(15) Uani 1 1 d . . . . .
C5D C -0.2274(9) 0.1649(4) -0.5962(4) 0.0411(17) Uani 1 1 d . . . . .
C6A C -0.4208(8) 0.2862(4) -0.1318(3) 0.0345(16) Uani 1 1 d . . . . .
C6B C -0.4579(10) -0.1083(4) -0.1170(3) 0.0444(19) Uani 1 1 d . . . . .
C6C C -0.3600(7) 0.4161(4) -0.3787(3) 0.0329(16) Uani 1 1 d . . . . .
C6D C -0.3594(9) 0.1649(4) -0.6504(4) 0.0424(18) Uani 1 1 d . . . . .
C7A C -0.2992(9) 0.2433(4) -0.0794(3) 0.0398(17) Uani 1 1 d . . . . .
H7AA H -0.209717 0.279585 -0.062757 0.048 Uiso 1 1 calc R U . . .
H7AB H -0.362444 0.229188 -0.039930 0.048 Uiso 1 1 calc R U . . .
C7B C -0.2773(9) -0.0785(4) -0.1046(4) 0.0469(19) Uani 1 1 d . . . . .
H7BA H -0.211537 -0.115320 -0.074843 0.056 Uiso 1 1 calc R U . . .
H7BB H -0.225717 -0.076406 -0.148686 0.056 Uiso 1 1 calc R U . . .
C7C C -0.4691(8) 0.4338(4) -0.4443(4) 0.0369(16) Uani 1 1 d . . . . .
H7CA H -0.551198 0.474223 -0.434539 0.044 Uiso 1 1 calc R U . . .
H7CB H -0.396352 0.454848 -0.478364 0.044 Uiso 1 1 calc R U . . .
C7D C -0.5366(8) 0.1895(4) -0.6354(4) 0.0412(17) Uani 1 1 d . . . . .
H7DA H -0.611613 0.185728 -0.677848 0.049 Uiso 1 1 calc R U . . .
H7DB H -0.579471 0.153719 -0.601698 0.049 Uiso 1 1 calc R U . . .
C8A C -0.0898(8) 0.1836(4) -0.1557(3) 0.0369(16) Uani 1 1 d . . . . .
H8A H -0.105997 0.235983 -0.176178 0.044 Uiso 1 1 calc R U . . .
C8B C -0.3218(8) 0.0031(4) -0.0006(3) 0.0359(16) Uani 1 1 d . . . . .
H8B H -0.357998 -0.049881 0.011507 0.043 Uiso 1 1 calc R U . . .
C8C C -0.6903(8) 0.3313(4) -0.4303(3) 0.0303(15) Uani 1 1 d . . . . .
H8C H -0.664886 0.350269 -0.382624 0.036 Uiso 1 1 calc R U . . .
C8D C -0.4876(8) 0.3318(4) -0.6569(3) 0.0308(15) Uani 1 1 d . . . . .
H8D H -0.453454 0.304913 -0.698579 0.037 Uiso 1 1 calc R U . . .
C9A C 0.0938(8) 0.1770(4) -0.1233(4) 0.0408(17) Uani 1 1 d . . . . .
H9A H 0.172272 0.180143 -0.160451 0.049 Uiso 1 1 calc R U . . .
C9B C -0.1795(9) 0.0276(4) 0.0532(3) 0.0460(19) Uani 1 1 d . . . . .
H9B H -0.226211 0.028839 0.098871 0.055 Uiso 1 1 calc R U . . .
C9C C -0.8746(8) 0.3552(4) -0.4553(4) 0.0415(18) Uani 1 1 d . . . . .
H9C H -0.953413 0.328336 -0.426218 0.050 Uiso 1 1 calc R U . . .
C9D C -0.6311(8) 0.3884(4) -0.6795(3) 0.0373(17) Uani 1 1 d . . . . .
H9D H -0.588333 0.426597 -0.711970 0.045 Uiso 1 1 calc R U . . .
C10A C 0.1446(10) 0.2395(5) -0.0688(4) 0.060(2) Uani 1 1 d . . . . .
H10A H 0.136219 0.290499 -0.089977 0.091 Uiso 1 1 calc R U . . .
H10Bq H 0.069041 0.236758 -0.031982 0.091 Uiso 1 1 calc R U . . .
H10Cq H 0.260418 0.230565 -0.050214 0.091 Uiso 1 1 calc R U . . .
C10B C -0.0284(10) -0.0269(5) 0.0573(5) 0.072(3) Uani 1 1 d . . . . .
H10B H 0.017019 -0.030051 0.012498 0.108 Uiso 1 1 calc R U . . .
H10C H -0.063904 -0.078111 0.071036 0.108 Uiso 1 1 calc R U . . .
H10D H 0.058459 -0.007370 0.090817 0.108 Uiso 1 1 calc R U . . .
C10C C -0.9088(10) 0.4407(5) -0.4521(5) 0.069(2) Uani 1 1 d . . . . .
H10E H -0.889449 0.458374 -0.404869 0.103 Uiso 1 1 calc R U . . .
H10F H -0.833335 0.468114 -0.480683 0.103 Uiso 1 1 calc R U . . .
H10Gq H -1.025648 0.450825 -0.468655 0.103 Uiso 1 1 calc R U . . .
C10D C -0.7868(9) 0.3473(5) -0.7146(4) 0.054(2) Uani 1 1 d . . . . .
H10G H -0.836090 0.313429 -0.681692 0.081 Uiso 1 1 calc R U . . .
H10H H -0.752844 0.316761 -0.752994 0.081 Uiso 1 1 calc R U . . .
H10I H -0.870038 0.385685 -0.731178 0.081 Uiso 1 1 calc R U . . .
C11A C -0.1128(9) 0.1232(4) -0.2135(3) 0.0411(18) Uani 1 1 d . . . . .
C11B C -0.4796(8) 0.0576(4) 0.0020(4) 0.0374(17) Uani 1 1 d . . . . .
C11C C -0.6804(8) 0.2419(4) -0.4302(3) 0.0326(16) Uani 1 1 d . . . . .
C11D C -0.3317(8) 0.3763(4) -0.6247(3) 0.0326(16) Uani 1 1 d . . . . .
O1E O 0.1837(7) 0.1427(5) 0.0928(4) 0.105(3) Uani 1 1 d . . . . .
C1E C 0.2152(13) 0.1685(6) 0.1579(5) 0.083(3) Uani 1 1 d . . . . .

loop_
_atom_site_aniso_label
_atom_site_aniso_U_11
_atom_site_aniso_U_22
_atom_site_aniso_U_33
_atom_site_aniso_U_23
_atom_site_aniso_U_13
_atom_site_aniso_U_12
Fe1 0.0268(5) 0.0369(5) 0.0282(5) 0.0004(4) 0.0006(4) -0.0047(4)
Fe2 0.0220(4) 0.0322(5) 0.0344(5) 0.0047(4) 0.0053(4) 0.0025(4)
K1 0.0438(9) 0.0474(10) 0.0609(10) 0.0121(8) -0.0087(8) 0.0043(8)
K2 0.0663(10) 0.0412(9) 0.0385(8) 0.0016(8) -0.0116(7) -0.0026(9)
O00C 0.030(2) 0.052(3) 0.043(3) 0.005(2) -0.002(2) 0.008(2)
O1A 0.046(3) 0.031(3) 0.039(3) -0.001(2) -0.007(2) -0.004(2)
O1B 0.039(3) 0.033(3) 0.042(3) 0.003(2) -0.005(2) -0.009(2)
O1C 0.031(2) 0.043(3) 0.037(2) 0.001(2) -0.001(2) 0.009(2)
O1D 0.041(3) 0.046(3) 0.041(3) 0.000(2) 0.009(2) 0.014(2)
O2A 0.046(3) 0.059(3) 0.038(3) -0.015(2) 0.015(2) -0.022(3)
O2B 0.028(2) 0.055(3) 0.030(2) 0.004(2) 0.0041(19) 0.008(2)
O2C 0.034(3) 0.033(3) 0.055(3) 0.007(2) 0.019(2) 0.004(2)
O2D 0.021(2) 0.049(3) 0.036(3) 0.010(2) 0.003(2) -0.005(2)
O2E 0.042(3) 0.046(3) 0.098(4) -0.008(3) -0.015(3) 0.001(2)
O3A 0.045(3) 0.086(4) 0.040(3) -0.008(3) 0.019(3) -0.015(3)
O3B 0.063(3) 0.094(5) 0.039(3) 0.014(3) 0.022(3) 0.025(3)
O3C 0.038(3) 0.044(3) 0.054(3) 0.015(2) 0.016(2) -0.004(2)
O3D 0.042(3) 0.053(3) 0.054(3) 0.027(3) -0.004(2) -0.018(3)
O3E 0.051(3) 0.057(3) 0.108(4) 0.020(4) 0.016(3) 0.007(3)
O4A 0.030(2) 0.059(4) 0.071(3) 0.004(3) -0.002(2) 0.006(2)
O4B 0.036(3) 0.056(3) 0.045(3) 0.002(2) -0.005(2) -0.005(2)
O4C 0.033(3) 0.075(4) 0.061(3) -0.003(3) -0.008(2) 0.000(3)
N1A 0.026(3) 0.039(3) 0.028(3) -0.003(2) 0.002(2) -0.001(2)
N1B 0.023(3) 0.045(3) 0.035(3) 0.000(3) 0.001(2) 0.004(2)
N1C 0.021(3) 0.028(3) 0.034(3) 0.005(2) 0.001(2) 0.001(2)
N1D 0.022(3) 0.030(3) 0.040(3) 0.001(3) 0.003(2) 0.000(3)
C1A 0.042(4) 0.046(5) 0.050(5) -0.016(4) 0.011(4) -0.003(4)
C1B 0.096(7) 0.046(5) 0.046(5) 0.006(4) -0.013(5) -0.006(5)
C1C 0.050(4) 0.037(4) 0.057(5) -0.001(4) 0.008(4) -0.008(4)
C1D 0.065(6) 0.064(6) 0.057(5) -0.023(4) 0.005(4) -0.005(5)
C2A 0.051(5) 0.030(4) 0.062(5) -0.003(4) 0.009(4) 0.002(4)
C2B 0.124(8) 0.064(6) 0.048(5) 0.012(5) -0.007(5) -0.043(6)
C2C 0.066(5) 0.050(5) 0.046(5) -0.009(4) 0.002(4) -0.017(5)
C2D 0.078(7) 0.082(7) 0.067(6) -0.030(5) 0.029(5) 0.004(5)
C3A 0.050(5) 0.051(5) 0.050(5) 0.010(4) 0.008(4) 0.005(4)
C3B 0.081(7) 0.081(7) 0.060(6) 0.018(5) -0.008(5) -0.044(6)
C3C 0.047(5) 0.069(6) 0.032(4) 0.008(4) -0.006(3) -0.014(4)
C3D 0.051(5) 0.085(7) 0.082(6) -0.012(5) 0.033(5) 0.015(5)
C4A 0.042(4) 0.037(5) 0.041(4) -0.002(3) 0.006(3) -0.004(3)
C4B 0.054(5) 0.055(5) 0.052(5) 0.006(4) -0.005(4) -0.024(4)
C4C 0.040(4) 0.058(5) 0.031(4) 0.008(4) 0.001(3) 0.002(4)
C4D 0.038(4) 0.052(5) 0.063(5) -0.005(4) 0.012(4) 0.008(4)
C5A 0.037(4) 0.039(5) 0.032(4) 0.005(3) 0.007(3) 0.001(3)
C5B 0.043(4) 0.041(4) 0.027(4) 0.001(3) -0.004(3) -0.010(4)
C5C 0.024(3) 0.040(4) 0.030(4) 0.003(3) 0.008(3) -0.004(3)
C5D 0.043(4) 0.031(4) 0.050(5) 0.004(3) 0.012(4) 0.003(3)
C6A 0.028(3) 0.038(4) 0.039(4) -0.009(3) 0.011(3) -0.004(3)
C6B 0.058(5) 0.041(4) 0.033(4) -0.004(3) 0.000(4) 0.000(4)
C6C 0.021(3) 0.035(4) 0.042(4) 0.004(3) 0.003(3) -0.004(3)
C6D 0.047(4) 0.029(4) 0.052(5) -0.006(3) 0.009(4) -0.009(3)
C7A 0.037(4) 0.048(4) 0.035(4) -0.014(3) 0.001(3) -0.004(3)
C7B 0.048(4) 0.051(5) 0.041(4) -0.004(4) -0.001(3) 0.008(4)
C7C 0.027(3) 0.032(4) 0.052(4) 0.003(3) 0.005(3) -0.001(3)
C7D 0.035(4) 0.037(4) 0.052(4) -0.005(3) 0.001(3) -0.007(3)
C8A 0.033(4) 0.042(4) 0.036(4) 0.004(3) 0.010(3) -0.004(3)
C8B 0.035(4) 0.043(4) 0.030(4) 0.007(3) 0.000(3) -0.004(3)
C8C 0.030(4) 0.031(4) 0.030(4) 0.005(3) 0.007(3) -0.005(3)
C8D 0.031(4) 0.031(4) 0.031(4) 0.001(3) 0.004(3) 0.000(3)
C9A 0.027(4) 0.050(5) 0.046(4) -0.005(4) 0.006(3) -0.010(3)
C9B 0.051(5) 0.058(5) 0.028(4) 0.007(4) -0.004(3) 0.002(4)
C9C 0.020(3) 0.040(4) 0.066(5) 0.003(4) 0.013(3) 0.001(3)
C9D 0.040(4) 0.044(4) 0.027(4) 0.009(3) -0.001(3) -0.005(3)
C10A 0.044(4) 0.068(5) 0.069(5) -0.021(4) -0.002(4) -0.015(4)
C10B 0.055(5) 0.065(6) 0.091(7) 0.008(5) -0.035(5) 0.012(5)
C10C 0.045(5) 0.055(6) 0.108(7) 0.006(5) 0.013(5) 0.015(4)
C10D 0.040(4) 0.063(5) 0.055(5) 0.002(4) -0.020(4) -0.006(4)
C11A 0.033(4) 0.064(5) 0.028(4) -0.004(3) 0.008(3) -0.004(4)
C11B 0.035(4) 0.045(4) 0.033(4) 0.003(3) 0.005(3) 0.001(3)
C11C 0.027(4) 0.034(4) 0.037(4) 0.011(3) 0.001(3) 0.002(3)
C11D 0.021(3) 0.037(4) 0.040(4) 0.003(3) 0.009(3) 0.006(3)
O1E 0.043(3) 0.162(7) 0.105(5) -0.076(5) -0.016(3) 0.005(4)
C1E 0.081(7) 0.107(8) 0.060(6) -0.015(6) 0.004(5) -0.010(6)

loop_
_atom_type_symbol
_atom_type_description
_atom_type_scat_dispersion_real
_atom_type_scat_dispersion_imag
_atom_type_scat_source
C C 0.0033 0.0016 'International Tables Vol C Tables 4.2.6.8 and 6.1.1.4'
H H 0.0000 0.0000 'International Tables Vol C Tables 4.2.6.8 and 6.1.1.4'
Fe Fe 0.3463 0.8444 'International Tables Vol C Tables 4.2.6.8 and 6.1.1.4'
K K 0.2009 0.2494 'International Tables Vol C Tables 4.2.6.8 and 6.1.1.4'
N N 0.0061 0.0033 'International Tables Vol C Tables 4.2.6.8 and 6.1.1.4'
O O 0.0106 0.0060 'International Tables Vol C Tables 4.2.6.8 and 6.1.1.4'

loop_
_geom_angle_atom_site_label_1
_geom_angle_atom_site_label_2
_geom_angle_atom_site_label_3
_geom_angle
_geom_angle_site_symmetry_1
_geom_angle_site_symmetry_3
_geom_angle_publ_flag
O1A Fe1 O1B 94.99(17) . . ?
O1A Fe1 O2B 97.05(19) . . ?
O1B Fe1 O2B 95.98(19) . . ?
O1A Fe1 O2A 96.2(2) . . ?
O1B Fe1 O2A 91.99(18) . . ?
O2B Fe1 O2A 163.91(17) . . ?
O1A Fe1 N1A 87.39(19) . . ?
O1B Fe1 N1A 171.3(2) . . ?
O2B Fe1 N1A 92.07(18) . . ?
O2A Fe1 N1A 79.38(18) . . ?
O1A Fe1 N1B 172.8(2) . . ?
O1B Fe1 N1B 90.63(19) . . ?
O2B Fe1 N1B 77.91(18) . . ?
O2A Fe1 N1B 88.1(2) . . ?
N1A Fe1 N1B 87.71(19) . . ?
O1A Fe1 K2 48.45(13) . 2_444 ?
O1B Fe1 K2 49.61(13) . 2_444 ?
O2B Fe1 K2 113.65(12) . 2_444 ?
O2A Fe1 K2 82.09(13) . 2_444 ?
N1A Fe1 K2 129.38(14) . 2_444 ?
N1B Fe1 K2 138.24(14) . 2_444 ?
O1C Fe2 O1D 94.44(18) . . ?
O1C Fe2 O2C 97.27(19) . . ?
O1D Fe2 O2C 93.24(19) . . ?
O1C Fe2 O2D 96.02(18) . . ?
O1D Fe2 O2D 96.29(18) . . ?
O2C Fe2 O2D 162.98(17) . . ?
O1C Fe2 N1C 87.49(18) . . ?
O1D Fe2 N1C 171.96(19) . . ?
O2C Fe2 N1C 78.77(18) . . ?
O2D Fe2 N1C 91.26(18) . . ?
O1C Fe2 N1D 172.4(2) . . ?
O1D Fe2 N1D 90.82(19) . . ?
O2C Fe2 N1D 87.83(18) . . ?
O2D Fe2 N1D 77.99(18) . . ?
N1C Fe2 N1D 88.05(18) . . ?
O1C Fe2 K1 48.60(13) . . ?
O1D Fe2 K1 48.55(14) . . ?
O2C Fe2 K1 84.71(13) . . ?
O2D Fe2 K1 112.13(12) . . ?
N1C Fe2 K1 130.42(13) . . ?
N1D Fe2 K1 137.92(14) . . ?
O3C K1 O1D 112.88(15) 1_655 . ?
O3C K1 O1C 97.97(14) 1_655 . ?
O1D K1 O1C 62.79(13) . . ?
O3C K1 O2E 95.88(14) 1_655 . ?
O1D K1 O2E 123.12(16) . . ?
O1C K1 O2E 160.66(17) . . ?
O3C K1 O3E 166.75(16) 1_655 . ?
O1D K1 O3E 80.37(16) . . ?
O1C K1 O3E 88.01(16) . . ?
O2E K1 O3E 75.79(16) . . ?
O3C K1 O3A 79.68(14) 1_655 . ?
O1D K1 O3A 164.95(15) . . ?
O1C K1 O3A 108.59(15) . . ?
O2E K1 O3A 60.85(17) . . ?
O3E K1 O3A 87.22(15) . . ?
O3C K1 Fe2 115.06(11) 1_655 . ?
O1D K1 Fe2 32.21(9) . . ?
O1C K1 Fe2 32.09(9) . . ?
O2E K1 Fe2 145.81(11) . . ?
O3E K1 Fe2 75.95(12) . . ?
O3A K1 Fe2 135.86(12) . . ?
O3C K1 K2 46.06(10) 1_655 2_544 ?
O1D K1 K2 149.21(11) . 2_544 ?
O1C K1 K2 132.09(11) . 2_544 ?
O2E K1 K2 53.91(10) . 2_544 ?
O3E K1 K2 121.93(12) . 2_544 ?
O3A K1 K2 45.80(10) . 2_544 ?
Fe2 K1 K2 160.05(6) . 2_544 ?
O1A K2 O1B 62.74(12) 2_454 2_454 ?
O1A K2 O3E 99.69(17) 2_454 2_454 ?
O1B K2 O3E 105.21(15) 2_454 2_454 ?
O1A K2 O3D 141.09(15) 2_454 . ?
O1B K2 O3D 79.05(14) 2_454 . ?
O3E K2 O3D 82.69(17) 2_454 . ?
O1A K2 O3A 94.68(15) 2_454 2_554 ?
O1B K2 O3A 104.95(15) 2_454 2_554 ?
O3E K2 O3A 149.84(16) 2_454 2_554 ?
O3D K2 O3A 102.33(15) . 2_554 ?
O1A K2 O3C 101.92(15) 2_454 2_454 ?
O1B K2 O3C 164.49(14) 2_454 2_454 ?
O3E K2 O3C 73.87(15) 2_454 2_454 ?
O3D K2 O3C 115.78(15) . 2_454 ?
O3A K2 O3C 77.29(14) 2_554 2_454 ?
O1A K2 O2E 148.36(16) 2_454 2_554 ?
O1B K2 O2E 111.47(14) 2_454 2_554 ?
O3E K2 O2E 111.54(17) 2_454 2_554 ?
O3D K2 O2E 52.30(13) . 2_554 ?
O3A K2 O2E 55.36(15) 2_554 2_554 ?
O3C K2 O2E 82.64(14) 2_454 2_554 ?
O1A K2 Fe1 32.10(10) 2_454 2_454 ?
O1B K2 Fe1 32.34(9) 2_454 2_454 ?
O3E K2 Fe1 96.86(12) 2_454 2_454 ?
O3D K2 Fe1 109.02(11) . 2_454 ?
O3A K2 Fe1 109.08(11) 2_554 2_454 ?
O3C K2 Fe1 132.21(11) 2_454 2_454 ?
O2E K2 Fe1 141.08(12) 2_554 2_454 ?
O1A K2 K1 124.61(11) 2_454 2_554 ?
O1B K2 K1 147.27(11) 2_454 2_554 ?
O3E K2 K1 104.47(12) 2_454 2_554 ?
O3D K2 K1 91.39(10) . 2_554 ?
O3A K2 K1 46.28(10) 2_554 2_554 ?
O3C K2 K1 42.61(10) 2_454 2_554 ?
O2E K2 K1 43.29(10) 2_554 2_554 ?
Fe1 K2 K1 152.21(6) 2_454 2_554 ?
C9D O00C H00C 109.3 . . ?
C5A O1A Fe1 133.9(4) . . ?
C5A O1A K2 126.4(4) . 2_444 ?
Fe1 O1A K2 99.45(18) . 2_444 ?
C5B O1B Fe1 128.1(4) . . ?
C5B O1B K2 133.0(4) . 2_444 ?
Fe1 O1B K2 98.05(17) . 2_444 ?
C5C O1C Fe2 134.3(4) . . ?
C5C O1C K1 124.6(4) . . ?
Fe2 O1C K1 99.31(17) . . ?
C5D O1D Fe2 126.3(4) . . ?
C5D O1D K1 132.0(4) . . ?
Fe2 O1D K1 99.24(18) . . ?
C11A O2A Fe1 117.9(4) . . ?
C11B O2B Fe1 122.2(4) . . ?
C11C O2C Fe2 119.6(4) . . ?
C11D O2D Fe2 120.9(4) . . ?
K1 O2E K2 82.80(14) . 2_544 ?
C11A O3A K2 141.4(4) . 2_544 ?
C11A O3A K1 129.5(4) . . ?
K2 O3A K1 87.92(13) 2_544 . ?
C11C O3C K1 136.0(4) . 1_455 ?
C11C O3C K2 127.9(4) . 2_444 ?
K1 O3C K2 91.32(14) 1_455 2_444 ?
C11D O3D K2 147.4(4) . . ?
K2 O3E K1 141.2(2) 2_444 . ?
C9A O4A H4A 109.7 . . ?
C9B O4B H4B 109.7 . . ?
C9C O4C H4C 109.6 . . ?
C7A N1A C8A 116.4(5) . . ?
C7A N1A Fe1 111.3(4) . . ?
C8A N1A Fe1 109.9(4) . . ?
C7A N1A H1A 106.3 . . ?
C8A N1A H1A 106.1 . . ?
Fe1 N1A H1A 106.2 . . ?
C7B N1B C8B 114.7(5) . . ?
C7B N1B Fe1 109.6(4) . . ?
C8B N1B Fe1 111.4(4) . . ?
C7B N1B H1B 106.9 . . ?
C8B N1B H1B 106.8 . . ?
Fe1 N1B H1B 107.0 . . ?
C7C N1C C8C 114.1(5) . . ?
C7C N1C Fe2 111.2(3) . . ?
C8C N1C Fe2 110.7(4) . . ?
C7C N1C H1C 106.8 . . ?
C8C N1C H1C 106.8 . . ?
Fe2 N1C H1C 106.8 . . ?
C8D N1D C7D 114.0(5) . . ?
C8D N1D Fe2 111.8(3) . . ?
C7D N1D Fe2 108.5(4) . . ?
C8D N1D H1D 107.3 . . ?
C7D N1D H1D 107.4 . . ?
Fe2 N1D H1D 107.4 . . ?
C6A C1A C2A 122.4(7) . . ?
C6A C1A H1AA 118.8 . . ?
C2A C1A H1AA 118.8 . . ?
C2B C1B C6B 120.6(8) . . ?
C2B C1B H1BA 119.7 . . ?
C6B C1B H1BA 119.7 . . ?
C2C C1C C6C 121.8(7) . . ?
C2C C1C H1CA 119.1 . . ?
C6C C1C H1CA 119.1 . . ?
C6D C1D C2D 121.2(8) . . ?
C6D C1D H1DA 119.4 . . ?
C2D C1D H1DA 119.4 . . ?
C1A C2A C3A 118.5(7) . . ?
C1A C2A H2A 120.7 . . ?
C3A C2A H2A 120.7 . . ?
C1B C2B C3B 120.9(8) . . ?
C1B C2B H2B 119.5 . . ?
C3B C2B H2B 119.5 . . ?
C3C C2C C1C 119.2(7) . . ?
C3C C2C H2C 120.4 . . ?
C1C C2C H2C 120.4 . . ?
C3D C2D C1D 118.8(8) . . ?
C3D C2D H2D 120.6 . . ?
C1D C2D H2D 120.6 . . ?
C4A C3A C2A 120.1(7) . . ?
C4A C3A H3A 119.9 . . ?
C2A C3A H3A 119.9 . . ?
C2B C3B C4B 120.1(8) . . ?
C2B C3B H3B 120.0 . . ?
C4B C3B H3B 120.0 . . ?
C2C C3C C4C 121.7(7) . . ?
C2C C3C H3C 119.2 . . ?
C4C C3C H3C 119.2 . . ?
C4D C3D C2D 121.3(8) . . ?
C4D C3D H3D 119.3 . . ?
C2D C3D H3D 119.3 . . ?
C5A C4A C3A 121.6(6) . . ?
C5A C4A H4AA 119.2 . . ?
C3A C4A H4AA 119.2 . . ?
C5B C4B C3B 120.0(8) . . ?
C5B C4B H4BA 120.0 . . ?
C3B C4B H4BA 120.0 . . ?
C3C C4C C5C 120.1(7) . . ?
C3C C4C H4CA 120.0 . . ?
C5C C4C H4CA 120.0 . . ?
C3D C4D C5D 121.0(8) . . ?
C3D C4D H4D 119.5 . . ?
C5D C4D H4D 119.5 . . ?
O1A C5A C4A 118.8(6) . . ?
O1A C5A C6A 122.4(6) . . ?
C4A C5A C6A 118.7(6) . . ?
O1B C5B C6B 121.6(6) . . ?
O1B C5B C4B 119.0(6) . . ?
C6B C5B C4B 119.4(7) . . ?
O1C C5C C4C 118.4(6) . . ?
O1C C5C C6C 122.7(5) . . ?
C4C C5C C6C 118.9(6) . . ?
O1D C5D C4D 120.8(7) . . ?
O1D C5D C6D 120.7(6) . . ?
C4D C5D C6D 118.6(7) . . ?
C1A C6A C5A 118.7(6) . . ?
C1A C6A C7A 118.6(6) . . ?
C5A C6A C7A 122.6(6) . . ?
C5B C6B C1B 119.0(7) . . ?
C5B C6B C7B 120.9(6) . . ?
C1B C6B C7B 120.0(7) . . ?
C1C C6C C5C 118.4(6) . . ?
C1C C6C C7C 119.7(6) . . ?
C5C C6C C7C 121.7(6) . . ?
C1D C6D C5D 119.0(7) . . ?
C1D C6D C7D 121.4(7) . . ?
C5D C6D C7D 119.5(6) . . ?
N1A C7A C6A 116.9(5) . . ?
N1A C7A H7AA 108.1 . . ?
C6A C7A H7AA 108.1 . . ?
N1A C7A H7AB 108.1 . . ?
C6A C7A H7AB 108.1 . . ?
H7AA C7A H7AB 107.3 . . ?
N1B C7B C6B 113.5(6) . . ?
N1B C7B H7BA 108.9 . . ?
C6B C7B H7BA 108.9 . . ?
N1B C7B H7BB 108.9 . . ?
C6B C7B H7BB 108.9 . . ?
H7BA C7B H7BB 107.7 . . ?
N1C C7C C6C 114.5(5) . . ?
N1C C7C H7CA 108.6 . . ?
C6C C7C H7CA 108.6 . . ?
N1C C7C H7CB 108.6 . . ?
C6C C7C H7CB 108.6 . . ?
H7CA C7C H7CB 107.6 . . ?
N1D C7D C6D 112.5(5) . . ?
N1D C7D H7DA 109.1 . . ?
C6D C7D H7DA 109.1 . . ?
N1D C7D H7DB 109.1 . . ?
C6D C7D H7DB 109.1 . . ?
H7DA C7D H7DB 107.8 . . ?
N1A C8A C11A 111.2(5) . . ?
N1A C8A C9A 112.0(5) . . ?
C11A C8A C9A 107.7(5) . . ?
N1A C8A H8A 108.6 . . ?
C11A C8A H8A 108.6 . . ?
C9A C8A H8A 108.6 . . ?
N1B C8B C9B 113.1(5) . . ?
N1B C8B C11B 110.4(5) . . ?
C9B C8B C11B 110.8(6) . . ?
N1B C8B H8B 107.4 . . ?
C9B C8B H8B 107.4 . . ?
C11B C8B H8B 107.4 . . ?
N1C C8C C11C 110.8(5) . . ?
N1C C8C C9C 111.3(5) . . ?
C11C C8C C9C 108.2(5) . . ?
N1C C8C H8C 108.8 . . ?
C11C C8C H8C 108.8 . . ?
C9C C8C H8C 108.8 . . ?
N1D C8D C9D 112.4(5) . . ?
N1D C8D C11D 110.4(5) . . ?
C9D C8D C11D 110.5(5) . . ?
N1D C8D H8D 107.8 . . ?
C9D C8D H8D 107.8 . . ?
C11D C8D H8D 107.8 . . ?
O4A C9A C8A 104.9(5) . . ?
O4A C9A C10A 111.0(6) . . ?
C8A C9A C10A 114.6(6) . . ?
O4A C9A H9A 108.7 . . ?
C8A C9A H9A 108.7 . . ?
C10A C9A H9A 108.7 . . ?
O4B C9B C10B 112.2(6) . . ?
O4B C9B C8B 106.0(5) . . ?
C10B C9B C8B 113.4(6) . . ?
O4B C9B H9B 108.3 . . ?
C10B C9B H9B 108.3 . . ?
C8B C9B H9B 108.3 . . ?
O4C C9C C10C 112.7(7) . . ?
O4C C9C C8C 104.9(5) . . ?
C10C C9C C8C 114.5(6) . . ?
O4C C9C H9C 108.2 . . ?
C10C C9C H9C 108.2 . . ?
C8C C9C H9C 108.2 . . ?
O00C C9D C10D 112.0(5) . . ?
O00C C9D C8D 105.5(5) . . ?
C10D C9D C8D 112.6(6) . . ?
O00C C9D H9D 108.9 . . ?
C10D C9D H9D 108.9 . . ?
C8D C9D H9D 108.9 . . ?
C9A C10A H10A 109.5 . . ?
C9A C10A H10B 109.5 . . ?
H10A C10A H10B 109.5 . . ?
C9A C10A H10C 109.5 . . ?
H10A C10A H10C 109.5 . . ?
H10B C10A H10C 109.5 . . ?
C9B C10B H10B 109.5 . . ?
C9B C10B H10C 109.5 . . ?
H10B C10B H10C 109.5 . . ?
C9B C10B H10D 109.5 . . ?
H10B C10B H10D 109.5 . . ?
H10C C10B H10D 109.5 . . ?
C9C C10C H10E 109.5 . . ?
C9C C10C H10F 109.5 . . ?
H10E C10C H10F 109.5 . . ?
C9C C10C H10G 109.5 . . ?
H10E C10C H10G 109.5 . . ?
H10F C10C H10G 109.5 . . ?
C9D C10D H10G 109.5 . . ?
C9D C10D H10H 109.5 . . ?
H10G C10D H10H 109.5 . . ?
C9D C10D H10I 109.5 . . ?
H10G C10D H10I 109.5 . . ?
H10H C10D H10I 109.5 . . ?
O3A C11A O2A 122.9(6) . . ?
O3A C11A C8A 118.4(6) . . ?
O2A C11A C8A 118.8(5) . . ?
O3B C11B O2B 125.3(6) . . ?
O3B C11B C8B 117.3(6) . . ?
O2B C11B C8B 117.4(6) . . ?
O3C C11C O2C 123.8(6) . . ?
O3C C11C C8C 118.6(6) . . ?
O2C C11C C8C 117.6(6) . . ?
O3D C11D O2D 123.4(6) . . ?
O3D C11D C8D 118.6(6) . . ?
O2D C11D C8D 118.0(6) . . ?

loop_
_geom_bond_atom_site_label_1
_geom_bond_atom_site_label_2
_geom_bond_distance
_geom_bond_site_symmetry_2
_geom_bond_publ_flag
Fe1 O1A 1.902(4) . ?
Fe1 O1B 1.907(4) . ?
Fe1 O2B 2.020(4) . ?
Fe1 O2A 2.023(4) . ?
Fe1 N1A 2.166(5) . ?
Fe1 N1B 2.211(5) . ?
Fe1 K2 3.5303(16) 2_444 ?
Fe2 O1C 1.909(4) . ?
Fe2 O1D 1.915(4) . ?
Fe2 O2C 2.017(4) . ?
Fe2 O2D 2.021(4) . ?
Fe2 N1C 2.167(5) . ?
Fe2 N1D 2.201(5) . ?
Fe2 K1 3.5457(17) . ?
K1 O3C 2.666(5) 1_655 ?
K1 O1D 2.692(5) . ?
K1 O1C 2.695(4) . ?
K1 O2E 2.721(6) . ?
K1 O3E 2.840(5) . ?
K1 O3A 2.847(5) . ?
K1 K2 3.937(2) 2_544 ?
K2 O1A 2.679(4) 2_454 ?
K2 O1B 2.716(5) 2_454 ?
K2 O3E 2.803(5) 2_454 ?
K2 O3D 2.802(5) . ?
K2 O3A 2.824(5) 2_554 ?
K2 O3C 2.836(5) 2_454 ?
K2 O2E 3.207(5) 2_554 ?
O00C C9D 1.434(7) . ?
O00C H00C 0.8200 . ?
O1A C5A 1.343(8) . ?
O1B C5B 1.331(8) . ?
O1C C5C 1.333(7) . ?
O1D C5D 1.333(8) . ?
O2A C11A 1.269(8) . ?
O2B C11B 1.269(7) . ?
O2C C11C 1.279(8) . ?
O2D C11D 1.288(8) . ?
O3A C11A 1.253(8) . ?
O3B C11B 1.226(8) . ?
O3C C11C 1.237(7) . ?
O3D C11D 1.231(8) . ?
O4A C9A 1.426(8) . ?
O4A H4A 0.8200 . ?
O4B C9B 1.424(8) . ?
O4B H4B 0.8200 . ?
O4C C9C 1.438(8) . ?
O4C H4C 0.8200 . ?
N1A C7A 1.465(8) . ?
N1A C8A 1.480(8) . ?
N1A H1A 0.9801 . ?
N1B C7B 1.472(9) . ?
N1B C8B 1.481(8) . ?
N1B H1B 0.9799 . ?
N1C C7C 1.482(8) . ?
N1C C8C 1.485(8) . ?
N1C H1C 0.9800 . ?
N1D C8D 1.484(8) . ?
N1D C7D 1.492(8) . ?
N1D H1D 0.9801 . ?
C1A C6A 1.380(10) . ?
C1A C2A 1.379(10) . ?
C1A H1AA 0.9300 . ?
C1B C2B 1.361(12) . ?
C1B C6B 1.412(10) . ?
C1B H1BA 0.9300 . ?
C1C C2C 1.374(10) . ?
C1C C6C 1.388(9) . ?
C1C H1CA 0.9300 . ?
C1D C6D 1.379(10) . ?
C1D C2D 1.393(11) . ?
C1D H1DA 0.9300 . ?
C2A C3A 1.386(10) . ?
C2A H2A 0.9300 . ?
C2B C3B 1.360(13) . ?
C2B H2B 0.9300 . ?
C2C C3C 1.359(10) . ?
C2C H2C 0.9300 . ?
C2D C3D 1.364(13) . ?
C2D H2D 0.9300 . ?
C3A C4A 1.374(10) . ?
C3A H3A 0.9300 . ?
C3B C4B 1.398(11) . ?
C3B H3B 0.9300 . ?
C3C C4C 1.365(10) . ?
C3C H3C 0.9300 . ?
C3D C4D 1.360(11) . ?
C3D H3D 0.9300 . ?
C4A C5A 1.383(9) . ?
C4A H4AA 0.9300 . ?
C4B C5B 1.400(9) . ?
C4B H4BA 0.9300 . ?
C4C C5C 1.403(9) . ?
C4C H4CA 0.9300 . ?
C4D C5D 1.387(10) . ?
C4D H4D 0.9300 . ?
C5A C6A 1.408(9) . ?
C5B C6B 1.388(9) . ?
C5C C6C 1.407(9) . ?
C5D C6D 1.410(10) . ?
C6A C7A 1.519(9) . ?
C6B C7B 1.503(10) . ?
C6C C7C 1.500(9) . ?
C6D C7D 1.497(9) . ?
C7A H7AA 0.9700 . ?
C7A H7AB 0.9700 . ?
C7B H7BA 0.9700 . ?
C7B H7BB 0.9700 . ?
C7C H7CA 0.9700 . ?
C7C H7CB 0.9700 . ?
C7D H7DA 0.9700 . ?
C7D H7DB 0.9700 . ?
C8A C11A 1.518(9) . ?
C8A C9A 1.524(9) . ?
C8A H8A 0.9800 . ?
C8B C9B 1.520(9) . ?
C8B C11B 1.549(9) . ?
C8B H8B 0.9800 . ?
C8C C11C 1.525(9) . ?
C8C C9C 1.538(9) . ?
C8C H8C 0.9800 . ?
C8D C9D 1.517(9) . ?
C8D C11D 1.526(9) . ?
C8D H8D 0.9800 . ?
C9A C10A 1.527(10) . ?
C9A H9A 0.9800 . ?
C9B C10B 1.500(10) . ?
C9B H9B 0.9800 . ?
C9C C10C 1.483(10) . ?
C9C H9C 0.9800 . ?
C9D C10D 1.518(9) . ?
C9D H9D 0.9800 . ?
C10A H10A 0.9600 . ?
C10A H10B 0.9600 . ?
C10A H10C 0.9600 . ?
C10B H10B 0.9600 . ?
C10B H10C 0.9600 . ?
C10B H10D 0.9600 . ?
C10C H10E 0.9600 . ?
C10C H10F 0.9600 . ?
C10C H10G 0.9600 . ?
C10D H10G 0.9600 . ?
C10D H10H 0.9600 . ?
C10D H10I 0.9600 . ?
O1E C1E 1.335(10) . ?

loop_
_geom_hbond_atom_site_label_D
_geom_hbond_atom_site_label_H
_geom_hbond_atom_site_label_A
_geom_hbond_distance_DH
_geom_hbond_distance_HA
_geom_hbond_distance_DA
_geom_hbond_angle_DHA
_geom_hbond_site_symmetry_A
_geom_hbond_publ_flag
O00C H00C O2E 0.82 1.90 2.708(6) 170.2 2_454 yes
O4A H4A O2B 0.82 2.10 2.904(6) 166.0 1_655 yes
O4B H4B O1E 0.82 1.90 2.712(7) 172.3 . yes
O4C H4C O2D 0.82 2.15 2.952(6) 167.4 1_455 yes
N1A H1A O4B 0.98 2.03 2.941(7) 153.9 . yes
N1B H1B O4A 0.98 2.51 3.420(7) 154.7 . yes
N1C H1C O00C 0.98 2.07 3.000(6) 157.9 . yes
N1D H1D O4C 0.98 2.55 3.460(7) 154.5 . yes
C7C H7CB O2D 0.97 2.63 3.197(8) 117.4 . yes
C9A H9A O1A 0.98 2.50 3.353(8) 145.8 1_655 yes
C9C H9C O1C 0.98 2.43 3.258(7) 141.7 1_455 yes
O00C H00C O2E 0.82 1.90 2.708(6) 170.2 2_454 yes
O4A H4A O2B 0.82 2.10 2.904(6) 166.0 1_655 yes
O4B H4B O1E 0.82 1.90 2.712(7) 172.3 . yes
O4C H4C O2D 0.82 2.15 2.952(6) 167.4 1_455 yes
N1A H1A O4B 0.98 2.03 2.941(7) 153.9 . yes
N1B H1B O4A 0.98 2.51 3.420(7) 154.7 . yes
N1C H1C O00C 0.98 2.07 3.000(6) 157.9 . yes
N1D H1D O4C 0.98 2.55 3.460(7) 154.5 . yes
C7A H7AB O2B 0.97 2.65 3.183(8) 114.6 . yes
C7C H7CB O2D 0.97 2.63 3.197(8) 117.4 . yes
C9A H9A O1A 0.98 2.50 3.353(8) 145.8 1_655 yes
C9C H9C O1C 0.98 2.43 3.258(7) 141.7 1_455 yes
O00C H00C O2E 0.82 1.90 2.708(6) 170.2 2_454 yes
O4A H4A O2B 0.82 2.10 2.904(6) 166.0 1_655 yes
O4B H4B O1E 0.82 1.90 2.712(7) 172.3 . yes
O4C H4C O2D 0.82 2.15 2.952(6) 167.4 1_455 yes
N1A H1A O4B 0.98 2.03 2.941(7) 153.9 . yes
N1B H1B O4A 0.98 2.51 3.420(7) 154.7 . yes
N1C H1C O00C 0.98 2.07 3.000(6) 157.9 . yes
N1D H1D O4C 0.98 2.55 3.460(7) 154.5 . yes
C7C H7CB O2D 0.97 2.63 3.197(8) 117.4 . yes
C9A H9A O1A 0.98 2.50 3.353(8) 145.8 1_655 yes
C9C H9C O1C 0.98 2.43 3.258(7) 141.7 1_455 yes
O00C H00C O2E 0.82 1.90 2.708(6) 170.2 2_454 yes
O4A H4A O2B 0.82 2.10 2.904(6) 166.0 1_655 yes
O4B H4B O1E 0.82 1.90 2.712(7) 172.3 . yes
O4C H4C O2D 0.82 2.15 2.952(6) 167.4 1_455 yes
N1A H1A O4B 0.98 2.03 2.941(7) 153.9 . yes
N1B H1B O4A 0.98 2.51 3.420(7) 154.7 . yes
N1C H1C O00C 0.98 2.07 3.000(6) 157.9 . yes
N1D H1D O4C 0.98 2.55 3.460(7) 154.5 . yes
C7C H7CB O2D 0.97 2.63 3.197(8) 117.4 . yes
C9A H9A O1A 0.98 2.50 3.353(8) 145.8 1_655 yes
C9C H9C O1C 0.98 2.43 3.258(7) 141.7 1_455 yes
O00C H00C O2E 0.82 1.90 2.708(6) 170.2 2_454 yes
O4A H4A O2B 0.82 2.10 2.904(6) 166.0 1_655 yes
O4B H4B O1E 0.82 1.90 2.712(7) 172.3 . yes
O4C H4C O2D 0.82 2.15 2.952(6) 167.4 1_455 yes
N1A H1A O4B 0.98 2.03 2.941(7) 153.9 . yes
N1B H1B O4A 0.98 2.51 3.420(7) 154.7 . yes
N1C H1C O00C 0.98 2.07 3.000(6) 157.9 . yes
N1D H1D O4C 0.98 2.55 3.460(7) 154.5 . yes
C7C H7CB O2D 0.97 2.63 3.197(8) 117.4 . yes
C9A H9A O1A 0.98 2.50 3.353(8) 145.8 1_655 yes
C9C H9C O1C 0.98 2.43 3.258(7) 141.7 1_455 yes
